data_4518201
loop_
_publ_author_name
'See, Xin Yi'
'Wen, Xuelan'
'Wheeler, T. Alexander'
'Klein, Channing K.'
'Goodpaster, Jason D.'
'Reiner, Benjamin R.'
'Tonks, Ian A.'

_publ_section_title
;
 Iterative Supervised Principal Component Analysis Driven Ligand Design
 for Regioselective Ti-Catalyzed Pyrrole Synthesis
;
_journal_issue 22
_journal_name_full 'ACS Catalysis'
_journal_page_first 13504
_journal_page_last 13517
_journal_paper_doi 10.1021/acscatal.0c03939
_journal_volume 10
_journal_year 2020
_chemical_formula_moiety 'C82.52 H77.04 N10 Ti2'
_chemical_formula_sum 'C82.52 H77.04 N10 Ti2'
_chemical_formula_weight 1304.64
_chemical_name_common Ti(NtBu)carb2py2
_space_group_crystal_system monoclinic
_space_group_IT_number 14
_space_group_name_Hall '-P 2yn'
_space_group_name_H-M_alt 'P 1 21/n 1'
_atom_sites_solution_hydrogens geom
_audit_creation_method SHELXL-2018/3
_cell_angle_alpha 90
_cell_angle_beta 95.112(2)
_cell_angle_gamma 90
_cell_formula_units_Z 4
_cell_length_a 9.4737(4)
_cell_length_b 36.2928(16)
_cell_length_c 19.9562(10)
_cell_measurement_reflns_used 9777
_cell_measurement_temperature 125(2)
_cell_measurement_theta_max 29.9275
_cell_measurement_theta_min 2.373
_cell_volume 6834.2(5)
_computing_cell_refinement 'SAINT, Bruker'
_computing_data_collection 'APEX3, Bruker'
_computing_data_reduction 'SAINT, Bruker'
_computing_structure_refinement 'SHELXL-2018/3 (Sheldrick, 2018)'
_computing_structure_solution 'SHELXT 2014/5 (Sheldrick, 2014)'
_diffrn_ambient_temperature 125(2)
_diffrn_measured_fraction_theta_full 1.000
_diffrn_measured_fraction_theta_max 1.000
_diffrn_measurement_device_type 'Bruker Photon-II CMOS'
_diffrn_measurement_method '\f and \w scans'
_diffrn_radiation_type MoK\a
_diffrn_radiation_wavelength 0.71073
_diffrn_reflns_av_R_equivalents 0.0659
_diffrn_reflns_av_unetI/netI 0.0374
_diffrn_reflns_Laue_measured_fraction_full 1.000
_diffrn_reflns_Laue_measured_fraction_max 1.000
_diffrn_reflns_limit_h_max 13
_diffrn_reflns_limit_h_min -13
_diffrn_reflns_limit_k_max 51
_diffrn_reflns_limit_k_min -51
_diffrn_reflns_limit_l_max 28
_diffrn_reflns_limit_l_min -28
_diffrn_reflns_number 205015
_diffrn_reflns_point_group_measured_fraction_full 1.000
_diffrn_reflns_point_group_measured_fraction_max 1.000
_diffrn_reflns_theta_full 25.242
_diffrn_reflns_theta_max 30.548
_diffrn_reflns_theta_min 2.125
_diffrn_source micro
_exptl_absorpt_coefficient_mu 0.288
_exptl_absorpt_correction_type multi-scan
_exptl_absorpt_process_details 'SADABS, R. Blessing, 1995'
_exptl_crystal_colour Orange
_exptl_crystal_density_diffrn 1.268
_exptl_crystal_description Cube
_exptl_crystal_F_000 2745
_exptl_crystal_size_max 0.100
_exptl_crystal_size_mid 0.100
_exptl_crystal_size_min 0.050
_exptl_transmission_factor_max 0.7461
_exptl_transmission_factor_min 0.7057
_refine_diff_density_max 0.636
_refine_diff_density_min -0.650
_refine_diff_density_rms 0.058
_refine_ls_extinction_method none
_refine_ls_goodness_of_fit_ref 1.065
_refine_ls_hydrogen_treatment constr
_refine_ls_matrix_type full
_refine_ls_number_parameters 882
_refine_ls_number_reflns 20955
_refine_ls_number_restraints 12
_refine_ls_restrained_S_all 1.065
_refine_ls_R_factor_all 0.0698
_refine_ls_R_factor_gt 0.0503
_refine_ls_shift/su_max 0.002
_refine_ls_shift/su_mean 0.000
_refine_ls_structure_factor_coef Fsqd
_refine_ls_weighting_details 'w=1/[\s^2^(Fo^2^)+(0.0374P)^2^+5.0234P] where P=(Fo^2^+2Fc^2^)/3'
_refine_ls_weighting_scheme calc
_refine_ls_wR_factor_gt 0.1068
_refine_ls_wR_factor_ref 0.1152
_reflns_Friedel_coverage 0.000
_reflns_number_gt 16613
_reflns_number_total 20955
_reflns_threshold_expression 'I > 2\s(I)'
_cod_data_source_file 14.cif
_cod_data_source_block 19142_1_a
_cod_depositor_comments
;
The following automatic conversions were performed:

data item '_exptl_absorpt_correction_type' value 'Multi-scan' was
changed to 'multi-scan' in accordance with the
/home/data/users/saulius/crontab/automatic-downloads/rss-feeds/ACS/lib/dictionaries/cif_core.dic
dictionary named 'cif_core.dic' version 2.4.2 last updated on
2011-04-26.

Automatic conversion script
Id: cif_fix_values 7556 2019-12-06 15:28:31Z antanas 

 Adding full bibliography for 4518200--4518203.cif.
;
_cod_original_sg_symbol_H-M 'P 21/n'
_cod_database_code 4518201
_shelx_shelxl_version_number 2018/3
_shelx_space_group_comment
;
The symmetry employed for this shelxl refinement is uniquely defined
by the following loop, which should always be used as a source of
symmetry information in preference to the above space-group names.
They are only intended as comments.
;
_shelx_estimated_absorpt_t_min 0.972
_shelx_estimated_absorpt_t_max 0.986

loop_
_space_group_symop_operation_xyz
'x, y, z'
'-x+1/2, y+1/2, -z+1/2'
'-x, -y, -z'
'x-1/2, -y-1/2, z-1/2'

loop_
_atom_site_label
_atom_site_type_symbol
_atom_site_fract_x
_atom_site_fract_y
_atom_site_fract_z
_atom_site_U_iso_or_equiv
_atom_site_adp_type
_atom_site_occupancy
_atom_site_site_symmetry_order
_atom_site_calc_flag
_atom_site_refinement_flags_posn
_atom_site_refinement_flags_adp
_atom_site_refinement_flags_occupancy
_atom_site_disorder_assembly
_atom_site_disorder_group
Ti1 Ti 0.53032(3) 0.31582(2) 0.26777(2) 0.01486(6) Uani 1 1 d . . . . .
Ti2 Ti 0.54038(3) 0.41776(2) 0.77723(2) 0.01596(6) Uani 1 1 d . . . . .
N1 N 0.66491(14) 0.31108(4) 0.21795(7) 0.0193(3) Uani 1 1 d . . . . .
N2 N 0.35429(14) 0.34071(4) 0.21980(7) 0.0199(3) Uani 1 1 d . . . . .
N3 N 0.57462(13) 0.29401(3) 0.36411(6) 0.0165(2) Uani 1 1 d . . . . .
N4 N 0.43893(14) 0.26086(4) 0.23742(6) 0.0182(2) Uani 1 1 d . . . . .
N5 N 0.59394(14) 0.37133(4) 0.30728(7) 0.0197(3) Uani 1 1 d . . . . .
N6 N 0.68718(15) 0.41137(4) 0.83081(7) 0.0215(3) Uani 1 1 d . . . . .
N7 N 0.55699(13) 0.39775(3) 0.67902(6) 0.0165(2) Uani 1 1 d . . . . .
N8 N 0.37814(15) 0.44237(4) 0.82269(7) 0.0205(3) Uani 1 1 d . . . . .
N9 N 0.45281(14) 0.36259(4) 0.80038(7) 0.0190(3) Uani 1 1 d . . . . .
N10 N 0.59459(14) 0.47475(4) 0.74866(7) 0.0193(3) Uani 1 1 d . . . . .
C1 C 0.77878(18) 0.30262(4) 0.17605(9) 0.0232(3) Uani 1 1 d . . . . .
C2 C 0.9177(2) 0.29716(6) 0.22039(10) 0.0335(4) Uani 1 1 d . . . . .
H2A H 0.992955 0.290214 0.192189 0.050 Uiso 1 1 calc R U . . .
H2B H 0.905429 0.277611 0.253238 0.050 Uiso 1 1 calc R U . . .
H2C H 0.943504 0.320172 0.244095 0.050 Uiso 1 1 calc R U . . .
C3 C 0.7404(2) 0.26715(5) 0.13696(11) 0.0391(5) Uani 1 1 d . . . . .
H3A H 0.650076 0.270541 0.109680 0.059 Uiso 1 1 calc R U . . .
H3B H 0.731632 0.246836 0.168675 0.059 Uiso 1 1 calc R U . . .
H3C H 0.814861 0.261394 0.107533 0.059 Uiso 1 1 calc R U . . .
C4 C 0.7965(2) 0.33488(5) 0.12771(9) 0.0271(4) Uani 1 1 d . . . . .
H4A H 0.876407 0.329916 0.101073 0.041 Uiso 1 1 calc R U . . .
H4B H 0.814589 0.357590 0.153625 0.041 Uiso 1 1 calc R U . . .
H4C H 0.709660 0.337727 0.097569 0.041 Uiso 1 1 calc R U . . .
C5 C 0.31381(17) 0.34920(4) 0.15263(8) 0.0221(3) Uani 1 1 d . . . . .
C6 C 0.3803(2) 0.33865(5) 0.09612(9) 0.0299(4) Uani 1 1 d . . . . .
H6 H 0.463265 0.323830 0.100402 0.036 Uiso 1 1 calc R U . . .
C7 C 0.3225(2) 0.35030(6) 0.03368(10) 0.0382(5) Uani 1 1 d . . . . .
H7 H 0.366700 0.343386 -0.005322 0.046 Uiso 1 1 calc R U . . .
C8 C 0.2004(2) 0.37203(6) 0.02674(11) 0.0421(5) Uani 1 1 d . . . . .
H8 H 0.163508 0.379807 -0.016789 0.051 Uiso 1 1 calc R U . . .
C9 C 0.1328(2) 0.38238(5) 0.08216(10) 0.0350(4) Uani 1 1 d . . . . .
H9 H 0.049333 0.397012 0.077124 0.042 Uiso 1 1 calc R U . . .
C10 C 0.18920(18) 0.37092(4) 0.14596(9) 0.0253(3) Uani 1 1 d . . . . .
C11 C 0.14926(17) 0.37637(4) 0.21338(9) 0.0237(3) Uani 1 1 d . . . . .
C12 C 0.04130(19) 0.39579(5) 0.24106(11) 0.0316(4) Uani 1 1 d . . . . .
H12 H -0.028021 0.408674 0.212778 0.038 Uiso 1 1 calc R U . . .
C13 C 0.0364(2) 0.39607(5) 0.31021(11) 0.0347(4) Uani 1 1 d . . . . .
H13 H -0.036918 0.409232 0.329292 0.042 Uiso 1 1 calc R U . . .
C14 C 0.1377(2) 0.37727(5) 0.35220(10) 0.0301(4) Uani 1 1 d . . . . .
H14 H 0.132191 0.377775 0.399491 0.036 Uiso 1 1 calc R U . . .
C15 C 0.24652(18) 0.35781(4) 0.32603(9) 0.0238(3) Uani 1 1 d . . . . .
H15 H 0.315256 0.345069 0.354885 0.029 Uiso 1 1 calc R U . . .
C16 C 0.25264(17) 0.35739(4) 0.25631(9) 0.0202(3) Uani 1 1 d . . . . .
C17 C 0.48441(16) 0.27075(4) 0.39640(7) 0.0169(3) Uani 1 1 d . . . . .
C18 C 0.33853(17) 0.26517(4) 0.38180(8) 0.0213(3) Uani 1 1 d . . . . .
H18 H 0.286943 0.278477 0.346664 0.026 Uiso 1 1 calc R U . . .
C19 C 0.27166(19) 0.23980(5) 0.41983(9) 0.0257(3) Uani 1 1 d . . . . .
H19 H 0.172885 0.235677 0.410316 0.031 Uiso 1 1 calc R U . . .
C20 C 0.3454(2) 0.22008(5) 0.47186(9) 0.0272(4) Uani 1 1 d . . . . .
H20 H 0.296553 0.202613 0.496679 0.033 Uiso 1 1 calc R U . . .
C21 C 0.48861(19) 0.22571(5) 0.48761(8) 0.0248(3) Uani 1 1 d . . . . .
H21 H 0.538683 0.212331 0.523105 0.030 Uiso 1 1 calc R U . . .
C22 C 0.55859(17) 0.25148(4) 0.45033(7) 0.0181(3) Uani 1 1 d . . . . .
C23 C 0.70263(17) 0.26449(4) 0.45348(8) 0.0182(3) Uani 1 1 d . . . . .
C24 C 0.82473(18) 0.25677(5) 0.49578(8) 0.0244(3) Uani 1 1 d . . . . .
H24 H 0.821969 0.239554 0.531498 0.029 Uiso 1 1 calc R U . . .
C25 C 0.94946(19) 0.27459(5) 0.48477(9) 0.0274(4) Uani 1 1 d . . . . .
H25 H 1.033073 0.269626 0.513243 0.033 Uiso 1 1 calc R U . . .
C26 C 0.95370(18) 0.29990(5) 0.43200(9) 0.0241(3) Uani 1 1 d . . . . .
H26 H 1.040752 0.311716 0.425174 0.029 Uiso 1 1 calc R U . . .
C27 C 0.83404(17) 0.30816(4) 0.38946(8) 0.0194(3) Uani 1 1 d . . . . .
H27 H 0.837959 0.325525 0.354049 0.023 Uiso 1 1 calc R U . . .
C28 C 0.70716(16) 0.29014(4) 0.40025(7) 0.0162(3) Uani 1 1 d . . . . .
C29 C 0.51947(18) 0.23131(4) 0.25480(8) 0.0215(3) Uani 1 1 d . . . . .
H29 H 0.603971 0.234856 0.283430 0.026 Uiso 1 1 calc R U . . .
C30 C 0.4854(2) 0.19603(5) 0.23304(9) 0.0272(4) Uani 1 1 d . . . . .
H30 H 0.545231 0.175853 0.246453 0.033 Uiso 1 1 calc R U . . .
C31 C 0.3629(2) 0.19062(5) 0.19155(9) 0.0315(4) Uani 1 1 d . . . . .
H31 H 0.337181 0.166646 0.175714 0.038 Uiso 1 1 calc R U . . .
C32 C 0.2781(2) 0.22067(5) 0.17331(9) 0.0313(4) Uani 1 1 d . . . . .
H32 H 0.192878 0.217646 0.144978 0.038 Uiso 1 1 calc R U . . .
C33 C 0.31965(18) 0.25528(5) 0.19711(8) 0.0243(3) Uani 1 1 d . . . . .
H33 H 0.261359 0.275860 0.184371 0.029 Uiso 1 1 calc R U . . .
C34 C 0.62811(18) 0.39690(5) 0.26280(9) 0.0250(3) Uani 1 1 d . . . . .
H34 H 0.619705 0.390810 0.216321 0.030 Uiso 1 1 calc R U . . .
C35 C 0.67525(19) 0.43191(5) 0.28210(11) 0.0312(4) Uani 1 1 d . . . . .
H35 H 0.698187 0.449437 0.249407 0.037 Uiso 1 1 calc R U . . .
C36 C 0.6881(2) 0.44074(5) 0.34955(12) 0.0353(4) Uani 1 1 d . . . . .
H36 H 0.720614 0.464423 0.364123 0.042 Uiso 1 1 calc R U . . .
C37 C 0.6533(2) 0.41484(5) 0.39533(11) 0.0351(4) Uani 1 1 d . . . . .
H37 H 0.661289 0.420346 0.442054 0.042 Uiso 1 1 calc R U . . .
C38 C 0.60640(19) 0.38054(5) 0.37254(9) 0.0262(3) Uani 1 1 d . . . . .
H38 H 0.582016 0.362787 0.404542 0.031 Uiso 1 1 calc R U . . .
C39 C 0.81278(19) 0.40310(5) 0.87609(9) 0.0272(4) Uani 1 1 d . . . . .
C40 C 0.8528(2) 0.43677(6) 0.91931(10) 0.0358(4) Uani 1 1 d . . . . .
H40A H 0.871833 0.457615 0.890216 0.054 Uiso 1 1 calc R U . . .
H40B H 0.937887 0.431314 0.949291 0.054 Uiso 1 1 calc R U . . .
H40C H 0.774580 0.443026 0.946205 0.054 Uiso 1 1 calc R U . . .
C41 C 0.7800(3) 0.37081(6) 0.92045(14) 0.0553(7) Uani 1 1 d . . . . .
H41A H 0.758471 0.349008 0.892403 0.083 Uiso 1 1 calc R U . . .
H41B H 0.698135 0.376828 0.945141 0.083 Uiso 1 1 calc R U . . .
H41C H 0.862269 0.365727 0.952448 0.083 Uiso 1 1 calc R U . . .
C42 C 0.9374(2) 0.39404(8) 0.83467(12) 0.0538(7) Uani 1 1 d . . . . .
H42A H 0.913265 0.372609 0.806035 0.081 Uiso 1 1 calc R U . . .
H42B H 1.021662 0.388497 0.865108 0.081 Uiso 1 1 calc R U . . .
H42C H 0.956729 0.415224 0.806454 0.081 Uiso 1 1 calc R U . . .
C43 C 0.67983(16) 0.39547(4) 0.64530(8) 0.0163(3) Uani 1 1 d . . . . .
C44 C 0.81170(17) 0.41225(4) 0.66177(8) 0.0208(3) Uani 1 1 d . . . . .
H44 H 0.826658 0.427883 0.699917 0.025 Uiso 1 1 calc R U . . .
C45 C 0.91966(18) 0.40540(5) 0.62089(9) 0.0255(3) Uani 1 1 d . . . . .
H45 H 1.009524 0.416570 0.631628 0.031 Uiso 1 1 calc R U . . .
C46 C 0.90046(18) 0.38258(5) 0.56431(9) 0.0257(3) Uani 1 1 d . . . . .
H46 H 0.976735 0.378637 0.537296 0.031 Uiso 1 1 calc R U . . .
C47 C 0.77130(17) 0.36571(4) 0.54741(8) 0.0216(3) Uani 1 1 d . . . . .
H47 H 0.757990 0.350046 0.509230 0.026 Uiso 1 1 calc R U . . .
C48 C 0.66060(16) 0.37226(4) 0.58790(8) 0.0170(3) Uani 1 1 d . . . . .
C49 C 0.51725(16) 0.35909(4) 0.58585(8) 0.0178(3) Uani 1 1 d . . . . .
C50 C 0.43803(18) 0.33504(5) 0.54244(9) 0.0248(3) Uani 1 1 d . . . . .
H50 H 0.478604 0.324147 0.505354 0.030 Uiso 1 1 calc R U . . .
C51 C 0.29976(19) 0.32745(5) 0.55460(9) 0.0299(4) Uani 1 1 d . . . . .
H51 H 0.244726 0.311006 0.525916 0.036 Uiso 1 1 calc R U . . .
C52 C 0.24029(18) 0.34389(5) 0.60901(9) 0.0272(4) Uani 1 1 d . . . . .
H52 H 0.144848 0.338417 0.616406 0.033 Uiso 1 1 calc R U . . .
C53 C 0.31673(17) 0.36792(4) 0.65241(8) 0.0215(3) Uani 1 1 d . . . . .
H53 H 0.274414 0.379010 0.688817 0.026 Uiso 1 1 calc R U . . .
C54 C 0.45788(16) 0.37548(4) 0.64131(8) 0.0170(3) Uani 1 1 d . . . . .
C55 C 0.26922(17) 0.46036(4) 0.78391(8) 0.0206(3) Uani 1 1 d . . . . .
C56 C 0.24299(18) 0.46073(4) 0.71378(9) 0.0240(3) Uani 1 1 d . . . . .
H56 H 0.303284 0.447876 0.686214 0.029 Uiso 1 1 calc R U . . .
C57 C 0.12675(19) 0.48034(5) 0.68544(10) 0.0291(4) Uani 1 1 d . . . . .
H57 H 0.107316 0.480707 0.637919 0.035 Uiso 1 1 calc R U . . .
C58 C 0.03747(19) 0.49961(5) 0.72557(11) 0.0328(4) Uani 1 1 d . . . . .
H58 H -0.041708 0.512724 0.705011 0.039 Uiso 1 1 calc R U . . .
C59 C 0.06378(19) 0.49967(5) 0.79459(11) 0.0305(4) Uani 1 1 d . . . . .
H59 H 0.003404 0.512875 0.821607 0.037 Uiso 1 1 calc R U . . .
C60 C 0.17996(17) 0.48014(4) 0.82460(9) 0.0235(3) Uani 1 1 d . . . . .
C61 C 0.23753(19) 0.47424(4) 0.89302(9) 0.0252(3) Uani 1 1 d . . . . .
C62 C 0.1993(2) 0.48585(5) 0.95569(10) 0.0342(4) Uani 1 1 d . . . . .
H62 H 0.118876 0.501188 0.958749 0.041 Uiso 1 1 calc R U . . .
C63 C 0.2798(2) 0.47476(6) 1.01280(10) 0.0403(5) Uani 1 1 d . . . . .
H63 H 0.254414 0.482523 1.055572 0.048 Uiso 1 1 calc R U . . .
C64 C 0.3981(2) 0.45229(6) 1.00898(10) 0.0391(5) Uani 1 1 d . . . . .
H64 H 0.452237 0.445154 1.049254 0.047 Uiso 1 1 calc R U . . .
C65 C 0.4384(2) 0.44016(5) 0.94778(9) 0.0306(4) Uani 1 1 d . . . . .
H65 H 0.518788 0.424697 0.945562 0.037 Uiso 1 1 calc R U . . .
C66 C 0.35748(18) 0.45130(4) 0.88936(8) 0.0225(3) Uani 1 1 d . . . . .
C67 C 0.34216(18) 0.35662(5) 0.83625(8) 0.0231(3) Uani 1 1 d . . . . .
H67 H 0.287929 0.377159 0.848572 0.028 Uiso 1 1 calc R U . . .
C68 C 0.3032(2) 0.32166(5) 0.85624(9) 0.0276(4) Uani 1 1 d . . . . .
H68 H 0.223955 0.318436 0.881626 0.033 Uiso 1 1 calc R U . . .
C69 C 0.3818(2) 0.29166(5) 0.83855(9) 0.0274(4) Uani 1 1 d . . . . .
H69 H 0.358029 0.267478 0.851905 0.033 Uiso 1 1 calc R U . . .
C70 C 0.49575(19) 0.29751(4) 0.80104(9) 0.0256(3) Uani 1 1 d . . . . .
H70 H 0.550880 0.277366 0.787747 0.031 Uiso 1 1 calc R U . . .
C71 C 0.52816(18) 0.33313(4) 0.78318(8) 0.0225(3) Uani 1 1 d . . . . .
H71 H 0.606915 0.336985 0.757702 0.027 Uiso 1 1 calc R U . . .
C72 C 0.60064(17) 0.48774(4) 0.68607(8) 0.0201(3) Uani 1 1 d . . . . .
H72 H 0.578223 0.471586 0.649193 0.024 Uiso 1 1 calc R U . . .
C73 C 0.63816(18) 0.52367(4) 0.67298(8) 0.0222(3) Uani 1 1 d . . . . .
H73 H 0.641785 0.531906 0.627976 0.027 Uiso 1 1 calc R U . . .
C74 C 0.67028(17) 0.54741(4) 0.72616(9) 0.0227(3) Uani 1 1 d . . . . .
H74 H 0.696382 0.572220 0.718391 0.027 Uiso 1 1 calc R U . . .
C75 C 0.66378(19) 0.53446(5) 0.79095(9) 0.0260(3) Uani 1 1 d . . . . .
H75 H 0.685206 0.550237 0.828459 0.031 Uiso 1 1 calc R U . . .
C76 C 0.62566(19) 0.49821(4) 0.80029(8) 0.0239(3) Uani 1 1 d . . . . .
H76 H 0.621122 0.489453 0.844908 0.029 Uiso 1 1 calc R U . . .
C77 C 0.6482(7) 0.48767(13) 0.5193(2) 0.0309(7) Uani 0.478(3) 1 d D . P A -1
H77 H 0.611501 0.464032 0.528557 0.037 Uiso 0.478(3) 1 calc R U P A -1
C78 C 0.5530(5) 0.51729(15) 0.49477(19) 0.0292(7) Uani 0.478(3) 1 d D . P A -1
H78 H 0.453613 0.513112 0.489150 0.035 Uiso 0.478(3) 1 calc R U P A -1
C79 C 0.6082(8) 0.55224(16) 0.4793(3) 0.0427(12) Uani 0.478(3) 1 d D . P A -1
H79 H 0.549910 0.571725 0.461047 0.051 Uiso 0.478(3) 1 calc R U P A -1
C80 C 0.7493(8) 0.5558(2) 0.4925(4) 0.0473(12) Uani 0.478(3) 1 d D . P A -1
H80 H 0.789833 0.579171 0.484634 0.057 Uiso 0.478(3) 1 calc R U P A -1
C81 C 0.8387(6) 0.5282(2) 0.5163(3) 0.0423(11) Uani 0.478(3) 1 d D . P A -1
H81 H 0.937164 0.533210 0.524293 0.051 Uiso 0.478(3) 1 calc R U P A -1
C82 C 0.7910(7) 0.49423(18) 0.5288(3) 0.0356(10) Uani 0.478(3) 1 d D . P A -1
H82 H 0.854861 0.475181 0.543828 0.043 Uiso 0.478(3) 1 calc R U P A -1
C77' C 0.5963(6) 0.49925(13) 0.5079(2) 0.0309(7) Uani 0.522(3) 1 d D . P A -2
H77' H 0.515389 0.483795 0.507842 0.037 Uiso 0.522(3) 1 calc R U P A -2
C78' C 0.5821(5) 0.53756(14) 0.48663(19) 0.0292(7) Uani 0.522(3) 1 d D . P A -2
C79' C 0.7027(8) 0.56026(18) 0.4862(3) 0.0427(12) Uani 0.522(3) 1 d D . P A -2
H79' H 0.696120 0.585035 0.470849 0.051 Uiso 0.522(3) 1 calc R U P A -2
C80' C 0.8286(8) 0.54494(17) 0.5088(3) 0.0473(12) Uani 0.522(3) 1 d D . P A -2
H80' H 0.911017 0.559919 0.509897 0.057 Uiso 0.522(3) 1 calc R U P A -2
C81' C 0.8443(6) 0.50883(19) 0.5302(3) 0.0423(11) Uani 0.522(3) 1 d D . P A -2
H81' H 0.935497 0.500130 0.546525 0.051 Uiso 0.522(3) 1 calc R U P A -2
C82' C 0.7320(6) 0.48560(17) 0.5285(3) 0.0356(10) Uani 0.522(3) 1 d D . P A -2
H82' H 0.744863 0.460481 0.540985 0.043 Uiso 0.522(3) 1 calc R U P A -2
C83' C 0.4399(4) 0.54406(9) 0.47056(16) 0.0305(8) Uani 0.522(3) 1 d . . P A -2
H83A H 0.426547 0.569353 0.453997 0.046 Uiso 0.522(3) 1 calc R U P A -2
H83B H 0.388727 0.540713 0.510691 0.046 Uiso 0.522(3) 1 calc R U P A -2
H83C H 0.403240 0.526744 0.435553 0.046 Uiso 0.522(3) 1 calc R U P A -2

loop_
_atom_site_aniso_label
_atom_site_aniso_U_11
_atom_site_aniso_U_22
_atom_site_aniso_U_33
_atom_site_aniso_U_23
_atom_site_aniso_U_13
_atom_site_aniso_U_12
Ti1 0.01615(12) 0.01372(11) 0.01460(12) -0.00040(9) 0.00086(9) -0.00029(9)
Ti2 0.01857(13) 0.01260(11) 0.01658(12) -0.00057(9) 0.00078(10) 0.00084(9)
N1 0.0222(7) 0.0166(6) 0.0195(6) -0.0024(5) 0.0044(5) -0.0028(5)
N2 0.0209(6) 0.0185(6) 0.0198(6) 0.0000(5) -0.0004(5) 0.0021(5)
N3 0.0170(6) 0.0155(6) 0.0167(6) -0.0001(5) 0.0008(5) -0.0006(4)
N4 0.0186(6) 0.0177(6) 0.0184(6) -0.0022(5) 0.0024(5) -0.0024(5)
N5 0.0195(6) 0.0156(6) 0.0239(7) -0.0007(5) 0.0010(5) 0.0006(5)
N6 0.0237(7) 0.0146(6) 0.0253(7) -0.0001(5) -0.0029(5) 0.0014(5)
N7 0.0170(6) 0.0144(6) 0.0179(6) -0.0017(5) 0.0009(5) -0.0005(4)
N8 0.0228(7) 0.0185(6) 0.0203(6) -0.0009(5) 0.0021(5) 0.0019(5)
N9 0.0215(6) 0.0167(6) 0.0183(6) 0.0011(5) 0.0003(5) -0.0015(5)
N10 0.0215(6) 0.0155(6) 0.0206(6) -0.0016(5) 0.0001(5) 0.0003(5)
C1 0.0276(8) 0.0197(7) 0.0238(8) -0.0018(6) 0.0109(6) -0.0008(6)
C2 0.0271(9) 0.0382(10) 0.0368(10) 0.0080(8) 0.0126(8) 0.0087(8)
C3 0.0564(13) 0.0249(9) 0.0402(11) -0.0117(8) 0.0278(10) -0.0093(8)
C4 0.0307(9) 0.0276(8) 0.0242(8) 0.0006(7) 0.0093(7) -0.0050(7)
C5 0.0235(8) 0.0189(7) 0.0225(8) 0.0015(6) -0.0056(6) -0.0040(6)
C6 0.0321(9) 0.0331(9) 0.0234(8) -0.0001(7) -0.0031(7) -0.0011(7)
C7 0.0429(12) 0.0478(12) 0.0225(9) 0.0024(8) -0.0047(8) -0.0062(9)
C8 0.0456(12) 0.0487(12) 0.0285(10) 0.0112(9) -0.0161(9) -0.0084(10)
C9 0.0318(10) 0.0311(9) 0.0390(11) 0.0087(8) -0.0138(8) -0.0036(7)
C10 0.0238(8) 0.0185(7) 0.0321(9) 0.0032(6) -0.0066(7) -0.0043(6)
C11 0.0186(7) 0.0155(7) 0.0357(9) 0.0007(6) -0.0048(6) -0.0021(5)
C12 0.0191(8) 0.0232(8) 0.0513(12) -0.0007(8) -0.0037(8) 0.0023(6)
C13 0.0234(9) 0.0270(9) 0.0546(13) -0.0060(8) 0.0096(8) 0.0027(7)
C14 0.0308(9) 0.0234(8) 0.0378(10) -0.0029(7) 0.0123(8) -0.0025(7)
C15 0.0237(8) 0.0184(7) 0.0297(9) 0.0012(6) 0.0046(7) 0.0000(6)
C16 0.0186(7) 0.0126(6) 0.0291(8) -0.0001(6) 0.0002(6) -0.0010(5)
C17 0.0202(7) 0.0153(6) 0.0155(7) -0.0024(5) 0.0032(5) -0.0009(5)
C18 0.0210(8) 0.0229(7) 0.0203(7) -0.0028(6) 0.0034(6) -0.0015(6)
C19 0.0233(8) 0.0299(9) 0.0245(8) -0.0057(7) 0.0064(6) -0.0082(6)
C20 0.0340(9) 0.0262(8) 0.0229(8) -0.0009(6) 0.0106(7) -0.0104(7)
C21 0.0328(9) 0.0230(8) 0.0190(7) 0.0024(6) 0.0055(6) -0.0037(6)
C22 0.0237(8) 0.0165(7) 0.0146(7) -0.0019(5) 0.0048(6) -0.0003(5)
C23 0.0227(7) 0.0159(7) 0.0164(7) -0.0015(5) 0.0039(6) 0.0011(5)
C24 0.0282(9) 0.0265(8) 0.0181(7) 0.0030(6) 0.0001(6) 0.0034(6)
C25 0.0229(8) 0.0326(9) 0.0254(8) 0.0009(7) -0.0042(7) 0.0027(7)
C26 0.0191(8) 0.0261(8) 0.0270(8) -0.0022(6) 0.0019(6) -0.0009(6)
C27 0.0210(7) 0.0187(7) 0.0189(7) -0.0003(6) 0.0031(6) -0.0010(5)
C28 0.0196(7) 0.0143(6) 0.0147(6) -0.0020(5) 0.0019(5) 0.0008(5)
C29 0.0232(8) 0.0186(7) 0.0228(8) -0.0019(6) 0.0024(6) -0.0016(6)
C30 0.0338(9) 0.0170(7) 0.0316(9) -0.0024(6) 0.0071(7) -0.0032(6)
C31 0.0431(11) 0.0223(8) 0.0296(9) -0.0071(7) 0.0061(8) -0.0135(7)
C32 0.0328(10) 0.0321(9) 0.0277(9) -0.0035(7) -0.0041(7) -0.0143(7)
C33 0.0241(8) 0.0244(8) 0.0239(8) -0.0002(6) -0.0012(6) -0.0049(6)
C34 0.0233(8) 0.0198(7) 0.0321(9) 0.0031(6) 0.0044(7) 0.0010(6)
C35 0.0223(8) 0.0191(8) 0.0529(12) 0.0064(8) 0.0073(8) -0.0007(6)
C36 0.0276(9) 0.0170(8) 0.0600(13) -0.0077(8) -0.0032(9) -0.0011(6)
C37 0.0439(11) 0.0218(8) 0.0379(10) -0.0108(7) -0.0066(9) 0.0023(8)
C38 0.0339(9) 0.0182(7) 0.0258(8) -0.0032(6) -0.0012(7) 0.0019(6)
C39 0.0273(9) 0.0241(8) 0.0281(9) -0.0032(7) -0.0086(7) 0.0054(6)
C40 0.0348(10) 0.0349(10) 0.0354(10) -0.0047(8) -0.0093(8) -0.0026(8)
C41 0.0612(16) 0.0366(12) 0.0617(16) 0.0209(11) -0.0297(13) -0.0059(11)
C42 0.0364(12) 0.0779(18) 0.0446(13) -0.0181(12) -0.0100(10) 0.0259(12)
C43 0.0189(7) 0.0118(6) 0.0182(7) 0.0010(5) 0.0010(5) 0.0021(5)
C44 0.0214(8) 0.0159(7) 0.0247(8) -0.0008(6) -0.0007(6) -0.0018(5)
C45 0.0182(8) 0.0233(8) 0.0349(9) 0.0023(7) 0.0018(7) -0.0032(6)
C46 0.0200(8) 0.0290(9) 0.0287(9) 0.0036(7) 0.0056(6) 0.0042(6)
C47 0.0231(8) 0.0232(7) 0.0184(7) -0.0006(6) 0.0013(6) 0.0047(6)
C48 0.0183(7) 0.0141(6) 0.0181(7) 0.0001(5) -0.0011(5) 0.0030(5)
C49 0.0187(7) 0.0151(6) 0.0193(7) -0.0005(5) -0.0010(6) 0.0015(5)
C50 0.0260(8) 0.0236(8) 0.0237(8) -0.0059(6) -0.0036(6) 0.0001(6)
C51 0.0269(9) 0.0300(9) 0.0312(9) -0.0034(7) -0.0072(7) -0.0076(7)
C52 0.0198(8) 0.0294(9) 0.0313(9) 0.0034(7) -0.0028(7) -0.0053(6)
C53 0.0191(7) 0.0221(7) 0.0233(8) 0.0013(6) 0.0015(6) 0.0011(6)
C54 0.0185(7) 0.0140(6) 0.0179(7) 0.0006(5) -0.0012(5) 0.0012(5)
C55 0.0206(7) 0.0145(7) 0.0265(8) -0.0013(6) 0.0021(6) -0.0006(5)
C56 0.0268(8) 0.0193(7) 0.0254(8) -0.0011(6) -0.0002(6) -0.0002(6)
C57 0.0278(9) 0.0235(8) 0.0341(10) 0.0024(7) -0.0070(7) -0.0035(7)
C58 0.0212(8) 0.0246(8) 0.0513(12) 0.0060(8) -0.0032(8) 0.0019(7)
C59 0.0233(8) 0.0227(8) 0.0463(11) -0.0009(7) 0.0077(8) 0.0030(6)
C60 0.0213(8) 0.0177(7) 0.0323(9) -0.0034(6) 0.0070(7) -0.0008(6)
C61 0.0274(8) 0.0191(7) 0.0300(9) -0.0049(6) 0.0084(7) -0.0030(6)
C62 0.0385(11) 0.0298(9) 0.0364(10) -0.0106(8) 0.0150(8) -0.0002(8)
C63 0.0556(13) 0.0397(11) 0.0272(10) -0.0124(8) 0.0132(9) -0.0051(10)
C64 0.0500(13) 0.0442(12) 0.0227(9) -0.0034(8) 0.0018(8) -0.0034(9)
C65 0.0344(10) 0.0325(9) 0.0250(9) -0.0006(7) 0.0032(7) 0.0006(7)
C66 0.0259(8) 0.0192(7) 0.0228(8) -0.0031(6) 0.0052(6) -0.0031(6)
C67 0.0258(8) 0.0224(8) 0.0212(8) -0.0007(6) 0.0033(6) -0.0026(6)
C68 0.0315(9) 0.0286(9) 0.0234(8) 0.0008(7) 0.0061(7) -0.0102(7)
C69 0.0348(9) 0.0203(8) 0.0264(8) 0.0044(6) -0.0009(7) -0.0076(7)
C70 0.0297(9) 0.0176(7) 0.0290(9) 0.0017(6) -0.0009(7) -0.0010(6)
C71 0.0233(8) 0.0185(7) 0.0260(8) 0.0009(6) 0.0031(6) -0.0003(6)
C72 0.0241(8) 0.0160(7) 0.0199(7) -0.0019(6) 0.0010(6) 0.0016(6)
C73 0.0260(8) 0.0179(7) 0.0228(8) 0.0017(6) 0.0026(6) 0.0012(6)
C74 0.0224(8) 0.0150(7) 0.0304(9) -0.0004(6) 0.0009(6) -0.0016(6)
C75 0.0310(9) 0.0192(7) 0.0269(8) -0.0058(6) -0.0021(7) -0.0035(6)
C76 0.0319(9) 0.0195(7) 0.0199(8) -0.0018(6) -0.0004(6) -0.0016(6)
C77 0.053(3) 0.024(2) 0.0163(15) -0.0009(13) 0.0067(16) 0.0061(15)
C78 0.0428(19) 0.0305(19) 0.0143(12) 0.0009(16) 0.0022(11) 0.0163(18)
C79 0.073(4) 0.0302(19) 0.0250(15) 0.0074(13) 0.006(2) 0.008(2)
C80 0.063(3) 0.045(3) 0.035(2) 0.0055(19) 0.014(2) 0.004(2)
C81 0.0420(18) 0.055(3) 0.031(2) -0.001(2) 0.0082(16) 0.004(3)
C82 0.024(3) 0.052(3) 0.0299(13) -0.0037(17) -0.001(3) 0.018(2)
C77' 0.053(3) 0.024(2) 0.0163(15) -0.0009(13) 0.0067(16) 0.0061(15)
C78' 0.0428(19) 0.0305(19) 0.0143(12) 0.0009(16) 0.0022(11) 0.0163(18)
C79' 0.073(4) 0.0302(19) 0.0250(15) 0.0074(13) 0.006(2) 0.008(2)
C80' 0.063(3) 0.045(3) 0.035(2) 0.0055(19) 0.014(2) 0.004(2)
C81' 0.0420(18) 0.055(3) 0.031(2) -0.001(2) 0.0082(16) 0.004(3)
C82' 0.024(3) 0.052(3) 0.0299(13) -0.0037(17) -0.001(3) 0.018(2)
C83' 0.051(2) 0.0233(16) 0.0169(15) 0.0007(12) 0.0031(14) 0.0178(15)

loop_
_atom_type_symbol
_atom_type_description
_atom_type_scat_dispersion_real
_atom_type_scat_dispersion_imag
_atom_type_scat_source
C C 0.0033 0.0016 'International Tables Vol C Tables 4.2.6.8 and 6.1.1.4'
H H 0.0000 0.0000 'International Tables Vol C Tables 4.2.6.8 and 6.1.1.4'
N N 0.0061 0.0033 'International Tables Vol C Tables 4.2.6.8 and 6.1.1.4'
Ti Ti 0.2776 0.4457 'International Tables Vol C Tables 4.2.6.8 and 6.1.1.4'

loop_
_geom_angle_atom_site_label_1
_geom_angle_atom_site_label_2
_geom_angle_atom_site_label_3
_geom_angle
_geom_angle_site_symmetry_1
_geom_angle_site_symmetry_3
_geom_angle_publ_flag
N1 Ti1 N2 113.13(6) . . ?
N1 Ti1 N3 113.71(6) . . ?
N2 Ti1 N3 133.13(5) . . ?
N1 Ti1 N5 96.05(6) . . ?
N2 Ti1 N5 87.13(5) . . ?
N3 Ti1 N5 89.49(5) . . ?
N1 Ti1 N4 92.53(6) . . ?
N2 Ti1 N4 89.28(5) . . ?
N3 Ti1 N4 87.27(5) . . ?
N5 Ti1 N4 171.42(5) . . ?
N6 Ti2 N8 112.65(6) . . ?
N6 Ti2 N7 114.49(6) . . ?
N8 Ti2 N7 132.83(5) . . ?
N6 Ti2 N10 95.40(6) . . ?
N8 Ti2 N10 84.70(5) . . ?
N7 Ti2 N10 92.52(5) . . ?
N6 Ti2 N9 92.63(6) . . ?
N8 Ti2 N9 89.55(5) . . ?
N7 Ti2 N9 86.76(5) . . ?
N10 Ti2 N9 171.46(5) . . ?
C1 N1 Ti1 173.64(11) . . ?
C5 N2 C16 105.21(13) . . ?
C5 N2 Ti1 133.33(11) . . ?
C16 N2 Ti1 121.06(11) . . ?
C28 N3 C17 105.03(12) . . ?
C28 N3 Ti1 127.65(10) . . ?
C17 N3 Ti1 124.92(10) . . ?
C33 N4 C29 117.55(14) . . ?
C33 N4 Ti1 125.56(11) . . ?
C29 N4 Ti1 116.41(10) . . ?
C38 N5 C34 117.67(14) . . ?
C38 N5 Ti1 124.58(11) . . ?
C34 N5 Ti1 117.68(11) . . ?
C39 N6 Ti2 176.00(12) . . ?
C43 N7 C54 104.67(12) . . ?
C43 N7 Ti2 127.02(10) . . ?
C54 N7 Ti2 126.43(10) . . ?
C55 N8 C66 105.05(13) . . ?
C55 N8 Ti2 120.21(11) . . ?
C66 N8 Ti2 133.85(11) . . ?
C67 N9 C71 117.76(14) . . ?
C67 N9 Ti2 125.40(11) . . ?
C71 N9 Ti2 116.38(11) . . ?
C72 N10 C76 117.71(14) . . ?
C72 N10 Ti2 126.69(10) . . ?
C76 N10 Ti2 115.60(11) . . ?
N1 C1 C2 109.76(14) . . ?
N1 C1 C3 108.37(14) . . ?
C2 C1 C3 109.76(16) . . ?
N1 C1 C4 109.15(13) . . ?
C2 C1 C4 108.99(14) . . ?
C3 C1 C4 110.79(15) . . ?
C1 C2 H2A 109.5 . . ?
C1 C2 H2B 109.5 . . ?
H2A C2 H2B 109.5 . . ?
C1 C2 H2C 109.5 . . ?
H2A C2 H2C 109.5 . . ?
H2B C2 H2C 109.5 . . ?
C1 C3 H3A 109.5 . . ?
C1 C3 H3B 109.5 . . ?
H3A C3 H3B 109.5 . . ?
C1 C3 H3C 109.5 . . ?
H3A C3 H3C 109.5 . . ?
H3B C3 H3C 109.5 . . ?
C1 C4 H4A 109.5 . . ?
C1 C4 H4B 109.5 . . ?
H4A C4 H4B 109.5 . . ?
C1 C4 H4C 109.5 . . ?
H4A C4 H4C 109.5 . . ?
H4B C4 H4C 109.5 . . ?
C6 C5 N2 127.69(16) . . ?
C6 C5 C10 120.67(16) . . ?
N2 C5 C10 111.63(15) . . ?
C7 C6 C5 118.31(18) . . ?
C7 C6 H6 120.8 . . ?
C5 C6 H6 120.8 . . ?
C6 C7 C8 121.4(2) . . ?
C6 C7 H7 119.3 . . ?
C8 C7 H7 119.3 . . ?
C9 C8 C7 120.95(18) . . ?
C9 C8 H8 119.5 . . ?
C7 C8 H8 119.5 . . ?
C8 C9 C10 118.78(19) . . ?
C8 C9 H9 120.6 . . ?
C10 C9 H9 120.6 . . ?
C9 C10 C5 119.91(18) . . ?
C9 C10 C11 134.17(17) . . ?
C5 C10 C11 105.92(14) . . ?
C12 C11 C16 119.75(17) . . ?
C12 C11 C10 134.44(16) . . ?
C16 C11 C10 105.78(15) . . ?
C13 C12 C11 119.26(17) . . ?
C13 C12 H12 120.4 . . ?
C11 C12 H12 120.4 . . ?
C12 C13 C14 120.83(17) . . ?
C12 C13 H13 119.6 . . ?
C14 C13 H13 119.6 . . ?
C15 C14 C13 121.12(18) . . ?
C15 C14 H14 119.4 . . ?
C13 C14 H14 119.4 . . ?
C14 C15 C16 118.53(16) . . ?
C14 C15 H15 120.7 . . ?
C16 C15 H15 120.7 . . ?
N2 C16 C15 128.01(15) . . ?
N2 C16 C11 111.47(15) . . ?
C15 C16 C11 120.50(15) . . ?
N3 C17 C18 128.54(14) . . ?
N3 C17 C22 111.46(13) . . ?
C18 C17 C22 120.00(14) . . ?
C19 C18 C17 118.28(15) . . ?
C19 C18 H18 120.9 . . ?
C17 C18 H18 120.9 . . ?
C18 C19 C20 121.75(16) . . ?
C18 C19 H19 119.1 . . ?
C20 C19 H19 119.1 . . ?
C21 C20 C19 120.68(15) . . ?
C21 C20 H20 119.7 . . ?
C19 C20 H20 119.7 . . ?
C20 C21 C22 118.73(16) . . ?
C20 C21 H21 120.6 . . ?
C22 C21 H21 120.6 . . ?
C21 C22 C17 120.52(15) . . ?
C21 C22 C23 133.50(15) . . ?
C17 C22 C23 105.98(13) . . ?
C24 C23 C28 120.39(15) . . ?
C24 C23 C22 133.66(15) . . ?
C28 C23 C22 105.95(13) . . ?
C25 C24 C23 118.91(15) . . ?
C25 C24 H24 120.5 . . ?
C23 C24 H24 120.5 . . ?
C24 C25 C26 120.58(16) . . ?
C24 C25 H25 119.7 . . ?
C26 C25 H25 119.7 . . ?
C27 C26 C25 121.68(16) . . ?
C27 C26 H26 119.2 . . ?
C25 C26 H26 119.2 . . ?
C26 C27 C28 118.06(15) . . ?
C26 C27 H27 121.0 . . ?
C28 C27 H27 121.0 . . ?
N3 C28 C27 128.08(14) . . ?
N3 C28 C23 111.53(13) . . ?
C27 C28 C23 120.38(14) . . ?
N4 C29 C30 123.18(16) . . ?
N4 C29 H29 118.4 . . ?
C30 C29 H29 118.4 . . ?
C31 C30 C29 118.82(17) . . ?
C31 C30 H30 120.6 . . ?
C29 C30 H30 120.6 . . ?
C30 C31 C32 118.92(16) . . ?
C30 C31 H31 120.5 . . ?
C32 C31 H31 120.5 . . ?
C31 C32 C33 118.89(17) . . ?
C31 C32 H32 120.6 . . ?
C33 C32 H32 120.6 . . ?
N4 C33 C32 122.64(17) . . ?
N4 C33 H33 118.7 . . ?
C32 C33 H33 118.7 . . ?
N5 C34 C35 122.61(17) . . ?
N5 C34 H34 118.7 . . ?
C35 C34 H34 118.7 . . ?
C36 C35 C34 118.76(17) . . ?
C36 C35 H35 120.6 . . ?
C34 C35 H35 120.6 . . ?
C37 C36 C35 119.06(17) . . ?
C37 C36 H36 120.5 . . ?
C35 C36 H36 120.5 . . ?
C36 C37 C38 119.11(18) . . ?
C36 C37 H37 120.4 . . ?
C38 C37 H37 120.4 . . ?
N5 C38 C37 122.79(17) . . ?
N5 C38 H38 118.6 . . ?
C37 C38 H38 118.6 . . ?
N6 C39 C41 108.79(16) . . ?
N6 C39 C40 109.49(14) . . ?
C41 C39 C40 110.04(17) . . ?
N6 C39 C42 109.52(15) . . ?
C41 C39 C42 110.83(19) . . ?
C40 C39 C42 108.16(18) . . ?
C39 C40 H40A 109.5 . . ?
C39 C40 H40B 109.5 . . ?
H40A C40 H40B 109.5 . . ?
C39 C40 H40C 109.5 . . ?
H40A C40 H40C 109.5 . . ?
H40B C40 H40C 109.5 . . ?
C39 C41 H41A 109.5 . . ?
C39 C41 H41B 109.5 . . ?
H41A C41 H41B 109.5 . . ?
C39 C41 H41C 109.5 . . ?
H41A C41 H41C 109.5 . . ?
H41B C41 H41C 109.5 . . ?
C39 C42 H42A 109.5 . . ?
C39 C42 H42B 109.5 . . ?
H42A C42 H42B 109.5 . . ?
C39 C42 H42C 109.5 . . ?
H42A C42 H42C 109.5 . . ?
H42B C42 H42C 109.5 . . ?
N7 C43 C44 128.61(14) . . ?
N7 C43 C48 111.78(13) . . ?
C44 C43 C48 119.61(14) . . ?
C45 C44 C43 118.22(15) . . ?
C45 C44 H44 120.9 . . ?
C43 C44 H44 120.9 . . ?
C44 C45 C46 122.09(15) . . ?
C44 C45 H45 119.0 . . ?
C46 C45 H45 119.0 . . ?
C47 C46 C45 120.49(16) . . ?
C47 C46 H46 119.8 . . ?
C45 C46 H46 119.8 . . ?
C46 C47 C48 118.43(15) . . ?
C46 C47 H47 120.8 . . ?
C48 C47 H47 120.8 . . ?
C47 C48 C43 121.15(14) . . ?
C47 C48 C49 132.98(14) . . ?
C43 C48 C49 105.85(13) . . ?
C50 C49 C54 121.13(15) . . ?
C50 C49 C48 132.70(15) . . ?
C54 C49 C48 106.16(13) . . ?
C51 C50 C49 118.70(16) . . ?
C51 C50 H50 120.7 . . ?
C49 C50 H50 120.7 . . ?
C50 C51 C52 120.31(16) . . ?
C50 C51 H51 119.8 . . ?
C52 C51 H51 119.8 . . ?
C53 C52 C51 121.89(16) . . ?
C53 C52 H52 119.1 . . ?
C51 C52 H52 119.1 . . ?
C52 C53 C54 118.47(15) . . ?
C52 C53 H53 120.8 . . ?
C54 C53 H53 120.8 . . ?
C53 C54 N7 128.98(14) . . ?
C53 C54 C49 119.49(14) . . ?
N7 C54 C49 111.53(13) . . ?
N8 C55 C56 128.00(15) . . ?
N8 C55 C60 111.61(15) . . ?
C56 C55 C60 120.38(15) . . ?
C57 C56 C55 118.42(16) . . ?
C57 C56 H56 120.8 . . ?
C55 C56 H56 120.8 . . ?
C56 C57 C58 121.33(18) . . ?
C56 C57 H57 119.3 . . ?
C58 C57 H57 119.3 . . ?
C59 C58 C57 120.46(17) . . ?
C59 C58 H58 119.8 . . ?
C57 C58 H58 119.8 . . ?
C58 C59 C60 119.52(17) . . ?
C58 C59 H59 120.2 . . ?
C60 C59 H59 120.2 . . ?
C59 C60 C55 119.87(17) . . ?
C59 C60 C61 134.30(16) . . ?
C55 C60 C61 105.82(14) . . ?
C62 C61 C66 119.78(17) . . ?
C62 C61 C60 134.18(17) . . ?
C66 C61 C60 106.04(14) . . ?
C63 C62 C61 119.01(19) . . ?
C63 C62 H62 120.5 . . ?
C61 C62 H62 120.5 . . ?
C62 C63 C64 121.05(18) . . ?
C62 C63 H63 119.5 . . ?
C64 C63 H63 119.5 . . ?
C65 C64 C63 121.40(19) . . ?
C65 C64 H64 119.3 . . ?
C63 C64 H64 119.3 . . ?
C64 C65 C66 118.06(18) . . ?
C64 C65 H65 121.0 . . ?
C66 C65 H65 121.0 . . ?
C65 C66 N8 127.83(16) . . ?
C65 C66 C61 120.69(16) . . ?
N8 C66 C61 111.47(15) . . ?
N9 C67 C68 122.80(16) . . ?
N9 C67 H67 118.6 . . ?
C68 C67 H67 118.6 . . ?
C69 C68 C67 118.90(16) . . ?
C69 C68 H68 120.5 . . ?
C67 C68 H68 120.5 . . ?
C68 C69 C70 118.74(16) . . ?
C68 C69 H69 120.6 . . ?
C70 C69 H69 120.6 . . ?
C71 C70 C69 119.00(16) . . ?
C71 C70 H70 120.5 . . ?
C69 C70 H70 120.5 . . ?
N9 C71 C70 122.80(16) . . ?
N9 C71 H71 118.6 . . ?
C70 C71 H71 118.6 . . ?
N10 C72 C73 122.72(15) . . ?
N10 C72 H72 118.6 . . ?
C73 C72 H72 118.6 . . ?
C74 C73 C72 119.11(15) . . ?
C74 C73 H73 120.4 . . ?
C72 C73 H73 120.4 . . ?
C73 C74 C75 118.81(15) . . ?
C73 C74 H74 120.6 . . ?
C75 C74 H74 120.6 . . ?
C76 C75 C74 118.97(15) . . ?
C76 C75 H75 120.5 . . ?
C74 C75 H75 120.5 . . ?
N10 C76 C75 122.68(16) . . ?
N10 C76 H76 118.7 . . ?
C75 C76 H76 118.7 . . ?
C82 C77 C78 119.4(5) . . ?
C82 C77 H77 120.3 . . ?
C78 C77 H77 120.3 . . ?
C79 C78 C77 120.2(5) . . ?
C79 C78 H78 119.9 . . ?
C77 C78 H78 119.9 . . ?
C80 C79 C78 115.1(6) . . ?
C80 C79 H79 122.5 . . ?
C78 C79 H79 122.5 . . ?
C79 C80 C81 124.8(7) . . ?
C79 C80 H80 117.6 . . ?
C81 C80 H80 117.6 . . ?
C82 C81 C80 121.8(6) . . ?
C82 C81 H81 119.1 . . ?
C80 C81 H81 119.1 . . ?
C81 C82 C77 118.6(5) . . ?
C81 C82 H82 120.7 . . ?
C77 C82 H82 120.7 . . ?
C82' C77' C78' 118.7(5) . . ?
C82' C77' H77' 120.6 . . ?
C78' C77' H77' 120.6 . . ?
C83' C78' C79' 132.5(5) . . ?
C83' C78' C77' 107.1(5) . . ?
C79' C78' C77' 120.4(4) . . ?
C80' C79' C78' 116.6(6) . . ?
C80' C79' H79' 121.7 . . ?
C78' C79' H79' 121.7 . . ?
C79' C80' C81' 123.9(7) . . ?
C79' C80' H80' 118.0 . . ?
C81' C80' H80' 118.0 . . ?
C82' C81' C80' 121.3(6) . . ?
C82' C81' H81' 119.4 . . ?
C80' C81' H81' 119.3 . . ?
C81' C82' C77' 118.9(6) . . ?
C81' C82' H82' 120.5 . . ?
C77' C82' H82' 120.5 . . ?
C78' C83' H83A 109.5 . . ?
C78' C83' H83B 109.5 . . ?
H83A C83' H83B 109.5 . . ?
C78' C83' H83C 109.5 . . ?
H83A C83' H83C 109.5 . . ?
H83B C83' H83C 109.5 . . ?

loop_
_geom_bond_atom_site_label_1
_geom_bond_atom_site_label_2
_geom_bond_distance
_geom_bond_site_symmetry_2
_geom_bond_publ_flag
Ti1 N1 1.6940(14) . ?
Ti1 N2 2.0566(13) . ?
Ti1 N3 2.0869(13) . ?
Ti1 N5 2.2269(13) . ?
Ti1 N4 2.2364(13) . ?
Ti2 N6 1.6930(14) . ?
Ti2 N8 2.0571(14) . ?
Ti2 N7 2.1091(13) . ?
Ti2 N10 2.2179(13) . ?
Ti2 N9 2.2313(13) . ?
N1 C1 1.455(2) . ?
N2 C5 1.395(2) . ?
N2 C16 1.396(2) . ?
N3 C28 1.3983(19) . ?
N3 C17 1.3985(19) . ?
N4 C33 1.343(2) . ?
N4 C29 1.344(2) . ?
N5 C38 1.339(2) . ?
N5 C34 1.344(2) . ?
N6 C39 1.460(2) . ?
N7 C43 1.398(2) . ?
N7 C54 1.4056(19) . ?
N8 C55 1.396(2) . ?
N8 C66 1.400(2) . ?
N9 C67 1.339(2) . ?
N9 C71 1.347(2) . ?
N10 C72 1.341(2) . ?
N10 C76 1.349(2) . ?
C1 C2 1.532(3) . ?
C1 C3 1.532(2) . ?
C1 C4 1.536(2) . ?
C2 H2A 0.9800 . ?
C2 H2B 0.9800 . ?
C2 H2C 0.9800 . ?
C3 H3A 0.9800 . ?
C3 H3B 0.9800 . ?
C3 H3C 0.9800 . ?
C4 H4A 0.9800 . ?
C4 H4B 0.9800 . ?
C4 H4C 0.9800 . ?
C5 C6 1.394(3) . ?
C5 C10 1.416(2) . ?
C6 C7 1.382(3) . ?
C6 H6 0.9500 . ?
C7 C8 1.396(3) . ?
C7 H7 0.9500 . ?
C8 C9 1.379(3) . ?
C8 H8 0.9500 . ?
C9 C10 1.400(2) . ?
C9 H9 0.9500 . ?
C10 C11 1.443(3) . ?
C11 C12 1.396(3) . ?
C11 C16 1.421(2) . ?
C12 C13 1.385(3) . ?
C12 H12 0.9500 . ?
C13 C14 1.395(3) . ?
C13 H13 0.9500 . ?
C14 C15 1.389(2) . ?
C14 H14 0.9500 . ?
C15 C16 1.398(2) . ?
C15 H15 0.9500 . ?
C17 C18 1.402(2) . ?
C17 C22 1.416(2) . ?
C18 C19 1.382(2) . ?
C18 H18 0.9500 . ?
C19 C20 1.396(3) . ?
C19 H19 0.9500 . ?
C20 C21 1.380(3) . ?
C20 H20 0.9500 . ?
C21 C22 1.399(2) . ?
C21 H21 0.9500 . ?
C22 C23 1.440(2) . ?
C23 C24 1.398(2) . ?
C23 C28 1.416(2) . ?
C24 C25 1.382(3) . ?
C24 H24 0.9500 . ?
C25 C26 1.401(2) . ?
C25 H25 0.9500 . ?
C26 C27 1.387(2) . ?
C26 H26 0.9500 . ?
C27 C28 1.402(2) . ?
C27 H27 0.9500 . ?
C29 C30 1.381(2) . ?
C29 H29 0.9500 . ?
C30 C31 1.378(3) . ?
C30 H30 0.9500 . ?
C31 C32 1.384(3) . ?
C31 H31 0.9500 . ?
C32 C33 1.387(2) . ?
C32 H32 0.9500 . ?
C33 H33 0.9500 . ?
C34 C35 1.390(2) . ?
C34 H34 0.9500 . ?
C35 C36 1.379(3) . ?
C35 H35 0.9500 . ?
C36 C37 1.371(3) . ?
C36 H36 0.9500 . ?
C37 C38 1.385(2) . ?
C37 H37 0.9500 . ?
C38 H38 0.9500 . ?
C39 C41 1.517(3) . ?
C39 C40 1.524(3) . ?
C39 C42 1.536(3) . ?
C40 H40A 0.9800 . ?
C40 H40B 0.9800 . ?
C40 H40C 0.9800 . ?
C41 H41A 0.9800 . ?
C41 H41B 0.9800 . ?
C41 H41C 0.9800 . ?
C42 H42A 0.9800 . ?
C42 H42B 0.9800 . ?
C42 H42C 0.9800 . ?
C43 C44 1.402(2) . ?
C43 C48 1.420(2) . ?
C44 C45 1.386(2) . ?
C44 H44 0.9500 . ?
C45 C46 1.399(3) . ?
C45 H45 0.9500 . ?
C46 C47 1.383(2) . ?
C46 H46 0.9500 . ?
C47 C48 1.400(2) . ?
C47 H47 0.9500 . ?
C48 C49 1.437(2) . ?
C49 C50 1.400(2) . ?
C49 C54 1.416(2) . ?
C50 C51 1.381(3) . ?
C50 H50 0.9500 . ?
C51 C52 1.400(3) . ?
C51 H51 0.9500 . ?
C52 C53 1.387(2) . ?
C52 H52 0.9500 . ?
C53 C54 1.402(2) . ?
C53 H53 0.9500 . ?
C55 C56 1.400(2) . ?
C55 C60 1.418(2) . ?
C56 C57 1.388(2) . ?
C56 H56 0.9500 . ?
C57 C58 1.402(3) . ?
C57 H57 0.9500 . ?
C58 C59 1.378(3) . ?
C58 H58 0.9500 . ?
C59 C60 1.398(2) . ?
C59 H59 0.9500 . ?
C60 C61 1.441(3) . ?
C61 C62 1.398(2) . ?
C61 C66 1.416(2) . ?
C62 C63 1.374(3) . ?
C62 H62 0.9500 . ?
C63 C64 1.394(3) . ?
C63 H63 0.9500 . ?
C64 C65 1.384(3) . ?
C64 H64 0.9500 . ?
C65 C66 1.397(2) . ?
C65 H65 0.9500 . ?
C67 C68 1.390(2) . ?
C67 H67 0.9500 . ?
C68 C69 1.382(3) . ?
C68 H68 0.9500 . ?
C69 C70 1.384(3) . ?
C69 H69 0.9500 . ?
C70 C71 1.382(2) . ?
C70 H70 0.9500 . ?
C71 H71 0.9500 . ?
C72 C73 1.383(2) . ?
C72 H72 0.9500 . ?
C73 C74 1.380(2) . ?
C73 H73 0.9500 . ?
C74 C75 1.382(2) . ?
C74 H74 0.9500 . ?
C75 C76 1.381(2) . ?
C75 H75 0.9500 . ?
C76 H76 0.9500 . ?
C77 C82 1.370(7) . ?
C77 C78 1.460(7) . ?
C77 H77 0.9500 . ?
C78 C79 1.417(7) . ?
C78 H78 0.9500 . ?
C79 C80 1.345(10) . ?
C79 H79 0.9500 . ?
C80 C81 1.370(8) . ?
C80 H80 0.9500 . ?
C81 C82 1.344(8) . ?
C81 H81 0.9500 . ?
C82 H82 0.9500 . ?
C77' C82' 1.404(6) . ?
C77' C78' 1.456(6) . ?
C77' H77' 0.9500 . ?
C78' C83' 1.377(6) . ?
C78' C79' 1.409(8) . ?
C79' C80' 1.356(8) . ?
C79' H79' 0.9500 . ?
C80' C81' 1.383(7) . ?
C80' H80' 0.9500 . ?
C81' C82' 1.355(7) . ?
C81' H81' 0.9500 . ?
C82' H82' 0.9500 . ?
C83' H83A 0.9800 . ?
C83' H83B 0.9800 . ?
C83' H83C 0.9800 . ?

loop_
_geom_torsion_atom_site_label_1
_geom_torsion_atom_site_label_2
_geom_torsion_atom_site_label_3
_geom_torsion_atom_site_label_4
_geom_torsion
_geom_torsion_site_symmetry_1
_geom_torsion_site_symmetry_2
_geom_torsion_site_symmetry_3
_geom_torsion_site_symmetry_4
_geom_torsion_publ_flag
C16 N2 C5 C6 -179.41(16) . . . . ?
Ti1 N2 C5 C6 8.1(3) . . . . ?
C16 N2 C5 C10 0.16(17) . . . . ?
Ti1 N2 C5 C10 -172.31(11) . . . . ?
N2 C5 C6 C7 -179.70(17) . . . . ?
C10 C5 C6 C7 0.8(3) . . . . ?
C5 C6 C7 C8 -0.1(3) . . . . ?
C6 C7 C8 C9 -0.5(3) . . . . ?
C7 C8 C9 C10 0.5(3) . . . . ?
C8 C9 C10 C5 0.2(3) . . . . ?
C8 C9 C10 C11 179.61(19) . . . . ?
C6 C5 C10 C9 -0.8(2) . . . . ?
N2 C5 C10 C9 179.60(15) . . . . ?
C6 C5 C10 C11 179.61(15) . . . . ?
N2 C5 C10 C11 0.01(18) . . . . ?
C9 C10 C11 C12 -1.8(3) . . . . ?
C5 C10 C11 C12 177.69(18) . . . . ?
C9 C10 C11 C16 -179.69(19) . . . . ?
C5 C10 C11 C16 -0.17(17) . . . . ?
C16 C11 C12 C13 -0.3(3) . . . . ?
C10 C11 C12 C13 -177.96(18) . . . . ?
C11 C12 C13 C14 0.0(3) . . . . ?
C12 C13 C14 C15 0.1(3) . . . . ?
C13 C14 C15 C16 0.0(3) . . . . ?
C5 N2 C16 C15 -178.52(16) . . . . ?
Ti1 N2 C16 C15 -4.9(2) . . . . ?
C5 N2 C16 C11 -0.28(17) . . . . ?
Ti1 N2 C16 C11 173.33(10) . . . . ?
C14 C15 C16 N2 177.86(16) . . . . ?
C14 C15 C16 C11 -0.2(2) . . . . ?
C12 C11 C16 N2 -177.96(14) . . . . ?
C10 C11 C16 N2 0.29(17) . . . . ?
C12 C11 C16 C15 0.4(2) . . . . ?
C10 C11 C16 C15 178.68(14) . . . . ?
C28 N3 C17 C18 177.71(15) . . . . ?
Ti1 N3 C17 C18 -18.8(2) . . . . ?
C28 N3 C17 C22 -2.10(16) . . . . ?
Ti1 N3 C17 C22 161.38(10) . . . . ?
N3 C17 C18 C19 178.26(15) . . . . ?
C22 C17 C18 C19 -1.9(2) . . . . ?
C17 C18 C19 C20 0.3(2) . . . . ?
C18 C19 C20 C21 0.8(3) . . . . ?
C19 C20 C21 C22 -0.2(3) . . . . ?
C20 C21 C22 C17 -1.5(2) . . . . ?
C20 C21 C22 C23 178.78(16) . . . . ?
N3 C17 C22 C21 -177.57(14) . . . . ?
C18 C17 C22 C21 2.6(2) . . . . ?
N3 C17 C22 C23 2.21(17) . . . . ?
C18 C17 C22 C23 -177.62(14) . . . . ?
C21 C22 C23 C24 -1.6(3) . . . . ?
C17 C22 C23 C24 178.61(17) . . . . ?
C21 C22 C23 C28 178.36(17) . . . . ?
C17 C22 C23 C28 -1.38(16) . . . . ?
C28 C23 C24 C25 0.1(2) . . . . ?
C22 C23 C24 C25 -179.93(17) . . . . ?
C23 C24 C25 C26 -0.2(3) . . . . ?
C24 C25 C26 C27 0.4(3) . . . . ?
C25 C26 C27 C28 -0.5(2) . . . . ?
C17 N3 C28 C27 -178.47(15) . . . . ?
Ti1 N3 C28 C27 18.6(2) . . . . ?
C17 N3 C28 C23 1.18(16) . . . . ?
Ti1 N3 C28 C23 -161.70(10) . . . . ?
C26 C27 C28 N3 -179.98(15) . . . . ?
C26 C27 C28 C23 0.4(2) . . . . ?
C24 C23 C28 N3 -179.86(14) . . . . ?
C22 C23 C28 N3 0.13(17) . . . . ?
C24 C23 C28 C27 -0.2(2) . . . . ?
C22 C23 C28 C27 179.82(13) . . . . ?
C33 N4 C29 C30 0.2(2) . . . . ?
Ti1 N4 C29 C30 -172.22(13) . . . . ?
N4 C29 C30 C31 -0.1(3) . . . . ?
C29 C30 C31 C32 -0.3(3) . . . . ?
C30 C31 C32 C33 0.4(3) . . . . ?
C29 N4 C33 C32 -0.1(2) . . . . ?
Ti1 N4 C33 C32 171.59(13) . . . . ?
C31 C32 C33 N4 -0.2(3) . . . . ?
C38 N5 C34 C35 0.1(2) . . . . ?
Ti1 N5 C34 C35 -177.11(13) . . . . ?
N5 C34 C35 C36 0.3(3) . . . . ?
C34 C35 C36 C37 -0.4(3) . . . . ?
C35 C36 C37 C38 0.1(3) . . . . ?
C34 N5 C38 C37 -0.4(3) . . . . ?
Ti1 N5 C38 C37 176.58(14) . . . . ?
C36 C37 C38 N5 0.3(3) . . . . ?
C54 N7 C43 C44 -179.50(15) . . . . ?
Ti2 N7 C43 C44 -14.4(2) . . . . ?
C54 N7 C43 C48 -0.33(16) . . . . ?
Ti2 N7 C43 C48 164.76(10) . . . . ?
N7 C43 C44 C45 179.02(15) . . . . ?
C48 C43 C44 C45 -0.1(2) . . . . ?
C43 C44 C45 C46 0.2(2) . . . . ?
C44 C45 C46 C47 -0.4(3) . . . . ?
C45 C46 C47 C48 0.5(2) . . . . ?
C46 C47 C48 C43 -0.4(2) . . . . ?
C46 C47 C48 C49 -178.70(16) . . . . ?
N7 C43 C48 C47 -179.05(13) . . . . ?
C44 C43 C48 C47 0.2(2) . . . . ?
N7 C43 C48 C49 -0.33(16) . . . . ?
C44 C43 C48 C49 178.92(13) . . . . ?
C47 C48 C49 C50 0.0(3) . . . . ?
C43 C48 C49 C50 -178.55(17) . . . . ?
C47 C48 C49 C54 179.35(16) . . . . ?
C43 C48 C49 C54 0.85(16) . . . . ?
C54 C49 C50 C51 0.0(2) . . . . ?
C48 C49 C50 C51 179.35(17) . . . . ?
C49 C50 C51 C52 0.6(3) . . . . ?
C50 C51 C52 C53 -0.3(3) . . . . ?
C51 C52 C53 C54 -0.6(3) . . . . ?
C52 C53 C54 N7 -177.97(15) . . . . ?
C52 C53 C54 C49 1.2(2) . . . . ?
C43 N7 C54 C53 -179.86(15) . . . . ?
Ti2 N7 C54 C53 14.9(2) . . . . ?
C43 N7 C54 C49 0.90(16) . . . . ?
Ti2 N7 C54 C49 -164.31(10) . . . . ?
C50 C49 C54 C53 -1.0(2) . . . . ?
C48 C49 C54 C53 179.56(14) . . . . ?
C50 C49 C54 N7 178.37(14) . . . . ?
C48 C49 C54 N7 -1.11(17) . . . . ?
C66 N8 C55 C56 179.14(16) . . . . ?
Ti2 N8 C55 C56 8.5(2) . . . . ?
C66 N8 C55 C60 -0.46(18) . . . . ?
Ti2 N8 C55 C60 -171.12(11) . . . . ?
N8 C55 C56 C57 179.39(16) . . . . ?
C60 C55 C56 C57 -1.0(2) . . . . ?
C55 C56 C57 C58 0.4(3) . . . . ?
C56 C57 C58 C59 0.3(3) . . . . ?
C57 C58 C59 C60 -0.4(3) . . . . ?
C58 C59 C60 C55 -0.3(3) . . . . ?
C58 C59 C60 C61 -179.87(18) . . . . ?
N8 C55 C60 C59 -179.37(15) . . . . ?
C56 C55 C60 C59 1.0(2) . . . . ?
N8 C55 C60 C61 0.33(18) . . . . ?
C56 C55 C60 C61 -179.30(15) . . . . ?
C59 C60 C61 C62 -0.1(3) . . . . ?
C55 C60 C61 C62 -179.78(19) . . . . ?
C59 C60 C61 C66 179.58(19) . . . . ?
C55 C60 C61 C66 -0.06(18) . . . . ?
C66 C61 C62 C63 0.2(3) . . . . ?
C60 C61 C62 C63 179.87(19) . . . . ?
C61 C62 C63 C64 0.1(3) . . . . ?
C62 C63 C64 C65 -0.4(3) . . . . ?
C63 C64 C65 C66 0.5(3) . . . . ?
C64 C65 C66 N8 -179.80(18) . . . . ?
C64 C65 C66 C61 -0.2(3) . . . . ?
C55 N8 C66 C65 -179.98(17) . . . . ?
Ti2 N8 C66 C65 -11.2(3) . . . . ?
C55 N8 C66 C61 0.42(18) . . . . ?
Ti2 N8 C66 C61 169.21(12) . . . . ?
C62 C61 C66 C65 -0.1(3) . . . . ?
C60 C61 C66 C65 -179.87(16) . . . . ?
C62 C61 C66 N8 179.54(15) . . . . ?
C60 C61 C66 N8 -0.23(19) . . . . ?
C71 N9 C67 C68 0.2(2) . . . . ?
Ti2 N9 C67 C68 -171.69(13) . . . . ?
N9 C67 C68 C69 0.1(3) . . . . ?
C67 C68 C69 C70 -0.6(3) . . . . ?
C68 C69 C70 C71 0.7(3) . . . . ?
C67 N9 C71 C70 0.0(2) . . . . ?
Ti2 N9 C71 C70 172.60(13) . . . . ?
C69 C70 C71 N9 -0.4(3) . . . . ?
C76 N10 C72 C73 0.5(2) . . . . ?
Ti2 N10 C72 C73 -178.74(12) . . . . ?
N10 C72 C73 C74 -0.3(3) . . . . ?
C72 C73 C74 C75 0.0(2) . . . . ?
C73 C74 C75 C76 0.1(3) . . . . ?
C72 N10 C76 C75 -0.5(3) . . . . ?
Ti2 N10 C76 C75 178.90(14) . . . . ?
C74 C75 C76 N10 0.1(3) . . . . ?
C82 C77 C78 C79 1.6(7) . . . . ?
C77 C78 C79 C80 -3.4(7) . . . . ?
C78 C79 C80 C81 2.7(9) . . . . ?
C79 C80 C81 C82 0.1(10) . . . . ?
C80 C81 C82 C77 -2.2(9) . . . . ?
C78 C77 C82 C81 1.3(8) . . . . ?
C82' C77' C78' C83' -178.8(4) . . . . ?
C82' C77' C78' C79' 0.6(6) . . . . ?
C83' C78' C79' C80' 176.8(4) . . . . ?
C77' C78' C79' C80' -2.5(7) . . . . ?
C78' C79' C80' C81' 1.4(8) . . . . ?
C79' C80' C81' C82' 1.6(9) . . . . ?
C80' C81' C82' C77' -3.5(8) . . . . ?
C78' C77' C82' C81' 2.4(7) . . . . ?
